data_7029640
loop_
_publ_author_name
'Adhami, Forogh'
'Safavi, Maliheh'
'Ehsani, Maryam'
'Ardestani, Sussan K.'
'Emmerling, Franziska'
'Simyari, Farzaneh'

_publ_section_title
;
 Synthesis, crystal structure, and cytotoxic activity of novel cyclic
 systems in [1,2,4]thiadiazolo[2,3-a]pyridine benzamide derivatives and
 their copper(ii) complexes.
;
_journal_issue 21
_journal_name_full 'Dalton transactions (Cambridge, England : 2003)'
_journal_page_first 7945
_journal_page_last 7957
_journal_paper_doi 10.1039/c3dt52905c
_journal_volume 43
_journal_year 2014
_chemical_formula_sum 'C13 H9 N3 O S'
_chemical_formula_weight 255.29
_chemical_name_systematic ?
_space_group_IT_number 14
_symmetry_cell_setting monoclinic
_symmetry_space_group_name_Hall '-P 2yn'
_symmetry_space_group_name_H-M 'P 1 21/n 1'
_atom_sites_solution_hydrogens geom
_atom_sites_solution_primary direct
_atom_sites_solution_secondary difmap
_audit_creation_method SHELXL-97
_cell_angle_alpha 90.00
_cell_angle_beta 95.525(6)
_cell_angle_gamma 90.00
_cell_formula_units_Z 4
_cell_length_a 6.255(3)
_cell_length_b 18.109(7)
_cell_length_c 10.221(4)
_cell_measurement_temperature 273(2)
_cell_volume 1152.4(8)
_computing_cell_refinement 'SAINT (Bruker, 2001)'
_computing_data_collection 'SMART (Bruker, 2001)'
_computing_data_reduction SAINT
_computing_molecular_graphics 'SHELXTL (Bruker, 2001), ORTEPIII (Burnett & Johnson, 1996)'
_computing_publication_material 'SHELXTL (Sheldrick, 2008)'
_computing_structure_refinement 'SHELXL-97 (Sheldrick, 2008)'
_computing_structure_solution 'SHELXS-97 (Sheldrick, 2008)'
_diffrn_ambient_temperature 273(2)
_diffrn_measured_fraction_theta_full 0.994
_diffrn_measured_fraction_theta_max 0.994
_diffrn_radiation_monochromator graphite
_diffrn_radiation_source 'fine-focus sealed tube'
_diffrn_radiation_type MoK\a
_diffrn_radiation_wavelength 0.71073
_diffrn_reflns_av_R_equivalents 0.0462
_diffrn_reflns_av_sigmaI/netI 0.0668
_diffrn_reflns_limit_h_max 8
_diffrn_reflns_limit_h_min -7
_diffrn_reflns_limit_k_max 19
_diffrn_reflns_limit_k_min -23
_diffrn_reflns_limit_l_max 13
_diffrn_reflns_limit_l_min -13
_diffrn_reflns_number 7736
_diffrn_reflns_theta_full 27.56
_diffrn_reflns_theta_max 27.56
_diffrn_reflns_theta_min 2.25
_exptl_absorpt_coefficient_mu 0.270
_exptl_absorpt_correction_T_max 0.92
_exptl_absorpt_correction_T_min 0.85
_exptl_absorpt_correction_type psi-scan
_exptl_crystal_density_diffrn 1.471
_exptl_crystal_density_method 'not measured'
_exptl_crystal_F_000 528
_exptl_crystal_size_max 0.2
_exptl_crystal_size_mid 0.1
_exptl_crystal_size_min 0.08
_refine_diff_density_max 0.193
_refine_diff_density_min -0.196
_refine_diff_density_rms 0.034
_refine_ls_extinction_method none
_refine_ls_goodness_of_fit_ref 0.823
_refine_ls_hydrogen_treatment constr
_refine_ls_matrix_type full
_refine_ls_number_parameters 160
_refine_ls_number_reflns 2638
_refine_ls_number_restraints 0
_refine_ls_restrained_S_all 0.823
_refine_ls_R_factor_all 0.0846
_refine_ls_R_factor_gt 0.0362
_refine_ls_shift/su_max 0.000
_refine_ls_shift/su_mean 0.000
_refine_ls_structure_factor_coef Fsqd
_refine_ls_weighting_details 'calc w=1/[\s^2^(Fo^2^)+(0.0340P)^2^+0.0000P] where P=(Fo^2^+2Fc^2^)/3'
_refine_ls_weighting_scheme calc
_refine_ls_wR_factor_gt 0.0735
_refine_ls_wR_factor_ref 0.0834
_reflns_number_gt 1387
_reflns_number_total 2638
_reflns_threshold_expression >2sigma(I)
_cod_data_source_file c3dt52905c5.cif
_cod_data_source_block fe118
_cod_depositor_comments 'Adding full bibliography for 7029640--7029646.cif.'
_cod_database_code 7029640

loop_
_symmetry_equiv_pos_as_xyz
'x, y, z'
'-x+1/2, y+1/2, -z+1/2'
'-x, -y, -z'
'x-1/2, -y-1/2, z-1/2'

loop_
_atom_site_label
_atom_site_type_symbol
_atom_site_fract_x
_atom_site_fract_y
_atom_site_fract_z
_atom_site_U_iso_or_equiv
_atom_site_adp_type
_atom_site_occupancy
_atom_site_symmetry_multiplicity
_atom_site_calc_flag
_atom_site_refinement_flags
S1 S 0.82180(8) 0.02267(3) 0.63086(5) 0.05291(18) Uani 1 1 d .
O1 O 0.6532(2) 0.09519(7) 0.48704(13) 0.0628(4) Uani 1 1 d .
N1 N 0.9007(3) -0.03294(7) 0.76860(14) 0.0475(4) Uani 1 1 d .
N2 N 0.5737(2) 0.00827(8) 0.82170(14) 0.0478(4) Uani 1 1 d .
N3 N 0.4331(3) 0.08486(8) 0.65156(15) 0.0501(4) Uani 1 1 d .
C1 C 1.0869(3) -0.07149(11) 0.7881(2) 0.0602(6) Uani 1 1 d .
H1 H 1.1855 -0.0704 0.7256 0.072 Uiso 1 1 calc R
C2 C 1.1278(3) -0.11164(11) 0.8994(2) 0.0665(6) Uani 1 1 d .
H2 H 1.2544 -0.1386 0.9138 0.080 Uiso 1 1 calc R
C3 C 0.9783(3) -0.11222(11) 0.9924(2) 0.0630(6) Uani 1 1 d .
H3 H 1.0066 -0.1394 1.0693 0.076 Uiso 1 1 calc R
C4 C 0.7921(3) -0.07362(10) 0.97189(19) 0.0568(6) Uani 1 1 d .
H4 H 0.6932 -0.0743 1.0342 0.068 Uiso 1 1 calc R
C5 C 0.7507(3) -0.03283(10) 0.85611(18) 0.0470(5) Uani 1 1 d .
C6 C 0.5866(3) 0.04044(10) 0.70783(19) 0.0471(5) Uani 1 1 d .
C7 C 0.4821(3) 0.11207(10) 0.53647(19) 0.0496(5) Uani 1 1 d .
C8 C 0.3292(3) 0.16465(10) 0.46730(18) 0.0493(5) Uani 1 1 d .
C9 C 0.1392(3) 0.18316(10) 0.51729(19) 0.0572(6) Uani 1 1 d .
H9 H 0.1059 0.1619 0.5956 0.069 Uiso 1 1 calc R
C10 C -0.0018(3) 0.23240(8) 0.45360(16) 0.0675(6) Uani 1 1 d .
H10 H -0.1301 0.2436 0.4882 0.081 Uiso 1 1 calc R
C11 C 0.0463(3) 0.26506(8) 0.33924(16) 0.0701(6) Uani 1 1 d R
H11 H -0.0474 0.2992 0.2969 0.084 Uiso 1 1 calc R
C12 C 0.2335(4) 0.24700(12) 0.2877(2) 0.0741(7) Uani 1 1 d .
H12 H 0.2652 0.2686 0.2093 0.089 Uiso 1 1 calc R
C13 C 0.3758(4) 0.19726(11) 0.3501(2) 0.0642(6) Uani 1 1 d .
H13 H 0.5024 0.1856 0.3140 0.077 Uiso 1 1 calc R

loop_
_atom_site_aniso_label
_atom_site_aniso_U_11
_atom_site_aniso_U_22
_atom_site_aniso_U_33
_atom_site_aniso_U_23
_atom_site_aniso_U_13
_atom_site_aniso_U_12
S1 0.0565(4) 0.0558(3) 0.0488(3) -0.0034(3) 0.0171(2) -0.0028(2)
O1 0.0666(11) 0.0670(9) 0.0571(9) 0.0029(7) 0.0177(8) 0.0022(7)
N1 0.0481(10) 0.0475(9) 0.0478(10) -0.0059(8) 0.0099(8) -0.0016(8)
N2 0.0476(11) 0.0541(10) 0.0434(9) 0.0024(8) 0.0132(8) 0.0037(8)
N3 0.0568(12) 0.0511(10) 0.0429(10) -0.0013(8) 0.0076(8) 0.0008(8)
C1 0.0539(15) 0.0641(14) 0.0645(15) -0.0083(12) 0.0151(12) 0.0044(11)
C2 0.0606(15) 0.0643(14) 0.0742(16) -0.0037(13) 0.0050(13) 0.0141(11)
C3 0.0720(17) 0.0561(13) 0.0599(14) 0.0039(11) 0.0012(13) 0.0010(11)
C4 0.0620(16) 0.0581(13) 0.0515(13) 0.0024(11) 0.0114(11) 0.0012(11)
C5 0.0511(13) 0.0454(11) 0.0459(12) -0.0073(10) 0.0114(10) -0.0059(9)
C6 0.0503(13) 0.0456(11) 0.0464(12) -0.0101(10) 0.0093(10) -0.0046(9)
C7 0.0569(14) 0.0453(11) 0.0472(13) -0.0090(10) 0.0074(11) -0.0088(10)
C8 0.0618(15) 0.0423(11) 0.0432(12) -0.0035(9) 0.0015(10) -0.0084(9)
C9 0.0658(16) 0.0535(13) 0.0526(13) 0.0110(10) 0.0077(12) -0.0034(11)
C10 0.0699(17) 0.0665(15) 0.0667(15) 0.0145(12) 0.0090(13) 0.0011(12)
C11 0.0822(19) 0.0613(14) 0.0640(15) 0.0117(12) -0.0069(14) -0.0018(12)
C12 0.103(2) 0.0731(16) 0.0457(13) 0.0153(12) 0.0058(14) -0.0122(14)
C13 0.0791(18) 0.0662(14) 0.0484(13) -0.0018(11) 0.0116(12) -0.0079(12)

loop_
_atom_type_symbol
_atom_type_description
_atom_type_scat_dispersion_real
_atom_type_scat_dispersion_imag
_atom_type_scat_source
C C 0.0033 0.0016 'International Tables Vol C Tables 4.2.6.8 and 6.1.1.4'
H H 0.0000 0.0000 'International Tables Vol C Tables 4.2.6.8 and 6.1.1.4'
N N 0.0061 0.0033 'International Tables Vol C Tables 4.2.6.8 and 6.1.1.4'
O O 0.0106 0.0060 'International Tables Vol C Tables 4.2.6.8 and 6.1.1.4'
S S 0.1246 0.1234 'International Tables Vol C Tables 4.2.6.8 and 6.1.1.4'

loop_
_geom_angle_atom_site_label_1
_geom_angle_atom_site_label_2
_geom_angle_atom_site_label_3
_geom_angle
N1 S1 C6 85.96(9)
N1 S1 O1 165.56(6)
C6 S1 O1 79.60(8)
C7 O1 S1 104.53(12)
C1 N1 C5 122.85(17)
C1 N1 S1 125.60(13)
C5 N1 S1 111.54(13)
C6 N2 C5 110.90(16)
C7 N3 C6 112.52(16)
C2 C1 N1 119.36(18)
C1 C2 C3 119.4(2)
C4 C3 C2 120.8(2)
C3 C4 C5 119.28(18)
N2 C5 N1 115.48(17)
N2 C5 C4 126.26(17)
N1 C5 C4 118.26(18)
N2 C6 N3 123.05(17)
N2 C6 S1 116.11(15)
N3 C6 S1 120.83(15)
O1 C7 N3 122.49(19)
O1 C7 C8 119.84(17)
N3 C7 C8 117.67(17)
C9 C8 C13 118.36(19)
C9 C8 C7 121.30(17)
C13 C8 C7 120.33(19)
C10 C9 C8 121.26(17)
C11 C10 C9 120.10(11)
C10 C11 C12 119.44(12)
C11 C12 C13 121.07(19)
C12 C13 C8 119.8(2)

loop_
_geom_bond_atom_site_label_1
_geom_bond_atom_site_label_2
_geom_bond_distance
S1 N1 1.7623(16)
S1 C6 1.7638(19)
S1 O1 2.1679(15)
O1 C7 1.264(2)
N1 C1 1.356(2)
N1 C5 1.357(2)
N2 C6 1.311(2)
N2 C5 1.352(2)
N3 C7 1.338(2)
N3 C6 1.339(2)
C1 C2 1.354(3)
C2 C3 1.396(3)
C3 C4 1.357(3)
C4 C5 1.398(3)
C7 C8 1.480(3)
C8 C9 1.380(3)
C8 C13 1.391(2)
C9 C10 1.373(2)
C10 C11 1.3689
C11 C12 1.369(3)
C12 C13 1.379(3)
